data_2240000
loop_
_publ_author_name
'Patil, Siddappa'
'Bugarin, Alejandro'

_publ_section_title
;
 Crystal structure of
 (<i>E</i>)-1,3-dimethyl-2-[(3-nitrophenyl)triaz-2-enylidene]-2,3-dihydro-1<i>H</i>-imidazole
;
_journal_coeditor_code SU2778
_journal_issue 10
_journal_name_full 'Acta Crystallographica Section E'
_journal_page_first 224
_journal_page_last 227
_journal_paper_doi 10.1107/S1600536814020698
_journal_volume 70
_journal_year 2014
_chemical_formula_iupac 'C11 H12 N6 O2'
_chemical_formula_moiety 'C11 H12 N6 O2'
_chemical_formula_sum 'C11 H12 N6 O2'
_chemical_formula_weight 260.27
_chemical_name_systematic (<i>E</i>)-1,3-Dimethyl-2-[(3-nitrophenyl)triaz-2-enylidene]-2,3-dihydro-1<i>H</i>-imidazole
_space_group_crystal_system monoclinic
_space_group_IT_number 14
_space_group_name_Hall '-P 2ybc'
_space_group_name_H-M_alt 'P 1 21/c 1'
_symmetry_space_group_name_Hall '-P 2ybc'
_symmetry_space_group_name_H-M 'P 1 21/c 1'
_atom_sites_solution_hydrogens geom
_atom_sites_solution_primary direct
_atom_sites_solution_secondary difmap
_audit_creation_method SHELXL-2013
_cell_angle_alpha 90
_cell_angle_beta 113.6050(8)
_cell_angle_gamma 90
_cell_formula_units_Z 8
_cell_length_a 14.0377(5)
_cell_length_b 12.9071(5)
_cell_length_c 14.2995(5)
_cell_measurement_reflns_used 9007
_cell_measurement_temperature 103(2)
_cell_measurement_theta_max 40.06
_cell_measurement_theta_min 3.06
_cell_volume 2374.09(15)
_computing_cell_refinement
;
SAINT (Bruker, 2014)
;
_computing_data_collection
;
APEX2 (Bruker, 2014)
;
_computing_data_reduction
;
SAINT (Bruker, 2014)
;
_computing_molecular_graphics
;
Mercury (Macrae <i>et al.</i>,  2008)
;
_computing_publication_material
;
SHELXL2013 (Sheldrick, 2008), PLATON (Spek, 2009) and
publcif (Westrip, 2010)
;
_computing_structure_refinement
;
SHELXL2013 (Sheldrick, 2008)
;
_computing_structure_solution
;
SHELXS97 (Sheldrick 2008)
;
_diffrn_ambient_temperature 103(2)
_diffrn_measured_fraction_theta_full 0.998
_diffrn_measured_fraction_theta_max 0.973
_diffrn_measurement_device_type 'Bruker SMART APEXII'
_diffrn_measurement_method '\f and \w scans'
_diffrn_radiation_type MoK\a
_diffrn_radiation_wavelength 0.71073
_diffrn_reflns_av_R_equivalents 0.0396
_diffrn_reflns_limit_h_max 25
_diffrn_reflns_limit_h_min -25
_diffrn_reflns_limit_k_max 23
_diffrn_reflns_limit_k_min -23
_diffrn_reflns_limit_l_max 26
_diffrn_reflns_limit_l_min -26
_diffrn_reflns_number 60704
_diffrn_reflns_theta_full 25.000
_diffrn_reflns_theta_max 40.646
_diffrn_reflns_theta_min 2.869
_exptl_absorpt_coefficient_mu 0.107
_exptl_absorpt_correction_T_max 1.000
_exptl_absorpt_correction_T_min 0.952
_exptl_absorpt_correction_type multi-scan
_exptl_absorpt_process_details
;
(SADABS; Bruker, 2014)
;
_exptl_crystal_colour orange
_exptl_crystal_density_diffrn 1.456
_exptl_crystal_description prism
_exptl_crystal_F_000 1088
_exptl_crystal_size_max 0.43
_exptl_crystal_size_mid 0.33
_exptl_crystal_size_min 0.25
_refine_diff_density_max 0.686
_refine_diff_density_min -0.297
_refine_ls_extinction_method none
_refine_ls_goodness_of_fit_ref 1.034
_refine_ls_hydrogen_treatment constr
_refine_ls_matrix_type full
_refine_ls_number_parameters 347
_refine_ls_number_reflns 14895
_refine_ls_number_restraints 0
_refine_ls_restrained_S_all 1.034
_refine_ls_R_factor_all 0.0811
_refine_ls_R_factor_gt 0.0488
_refine_ls_shift/su_max 0.001
_refine_ls_shift/su_mean 0.000
_refine_ls_structure_factor_coef Fsqd
_refine_ls_weighting_details 'w=1/[\s^2^(Fo^2^)+(0.0600P)^2^+0.4222P] where P=(Fo^2^+2Fc^2^)/3'
_refine_ls_weighting_scheme calc
_refine_ls_wR_factor_gt 0.1143
_refine_ls_wR_factor_ref 0.1281
_reflns_number_gt 10565
_reflns_number_total 14895
_reflns_threshold_expression 'I > 2\s(I)'
_cod_data_source_file su2778sup1.cif
_cod_data_source_block I
_cod_original_cell_volume 2374.08(15)
_cod_database_code 2240000
_cod_database_fobs_code 2240000
_shelx_space_group_comment
;
The symmetry employed for this shelxl refinement is uniquely defined
by the following loop, which should always be used as a source of
symmetry information in preference to the above space-group names.
They are only intended as comments.
;
_shelx_estimated_absorpt_t_min 0.956
_shelx_estimated_absorpt_t_max 0.973
_shelxl_version_number 2.013

loop_
_space_group_symop_operation_xyz
'x, y, z'
'-x, y+1/2, -z+1/2'
'-x, -y, -z'
'x, -y-1/2, z-1/2'

loop_
_atom_site_type_symbol
_atom_site_label
_atom_site_fract_x
_atom_site_fract_y
_atom_site_fract_z
_atom_site_U_iso_or_equiv
_atom_site_adp_type
_atom_site_calc_flag
_atom_site_occupancy
O O1 1.41154(5) 0.17070(6) 0.07592(6) 0.02761(14) Uani d 1
O O2 1.35616(5) 0.32803(5) 0.07112(6) 0.02894(15) Uani d 1
N N1 0.69882(5) 0.35407(5) 0.09704(5) 0.01430(10) Uani d 1
N N2 0.74421(5) 0.19273(5) 0.09668(5) 0.01287(10) Uani d 1
N N3 0.86553(5) 0.33461(5) 0.09907(5) 0.01281(10) Uani d 1
N N4 0.93463(4) 0.26313(5) 0.10078(4) 0.01161(9) Uani d 1
N N5 1.01715(5) 0.30405(5) 0.09846(5) 0.01286(10) Uani d 1
N N6 1.34736(5) 0.23387(6) 0.07898(5) 0.01852(12) Uani d 1
C C1 0.64415(5) 0.19428(6) 0.09429(6) 0.01542(12) Uani d 1
H H1 0.6029 0.1354 0.0927 0.019 Uiso calc 1
C C2 0.61618(5) 0.29407(6) 0.09470(6) 0.01605(12) Uani d 1
H H2 0.5519 0.3186 0.0936 0.019 Uiso calc 1
C C3 0.77707(5) 0.29211(5) 0.09821(5) 0.01153(10) Uani d 1
C C4 0.79822(6) 0.09749(6) 0.09254(6) 0.01641(12) Uani d 1
H H4A 0.8149 0.0987 0.0322 0.025 Uiso calc 1
H H4B 0.7535 0.0379 0.0884 0.025 Uiso calc 1
H H4C 0.8626 0.0918 0.1542 0.025 Uiso calc 1
C C5 0.70332(7) 0.46623(6) 0.09997(8) 0.02396(16) Uani d 1
H H5A 0.7448 0.4892 0.1699 0.036 Uiso calc 1
H H5B 0.6328 0.4943 0.0774 0.036 Uiso calc 1
H H5C 0.7354 0.4910 0.0546 0.036 Uiso calc 1
C C6 1.09080(5) 0.22826(5) 0.10102(5) 0.01144(10) Uani d 1
C C7 1.08081(6) 0.12097(5) 0.11242(6) 0.01449(11) Uani d 1
H H7 1.0200 0.0949 0.1180 0.017 Uiso calc 1
C C8 1.15869(6) 0.05259(6) 0.11562(6) 0.01589(12) Uani d 1
H H8 1.1512 -0.0194 0.1249 0.019 Uiso calc 1
C C9 1.24754(6) 0.08873(6) 0.10535(6) 0.01545(12) Uani d 1
H H9 1.3009 0.0426 0.1071 0.019 Uiso calc 1
C C10 1.25535(5) 0.19462(6) 0.09241(5) 0.01371(11) Uani d 1
C C11 1.18020(5) 0.26503(5) 0.09144(5) 0.01285(11) Uani d 1
H H11 1.1893 0.3371 0.0844 0.015 Uiso calc 1
O O3 0.37570(6) 0.04437(6) 0.82832(7) 0.03536(18) Uani d 1
O O4 0.28471(5) 0.17434(6) 0.84106(6) 0.02731(14) Uani d 1
N N7 1.02372(4) 0.23808(5) 0.84318(5) 0.01204(10) Uani d 1
N N8 0.94498(5) 0.37758(5) 0.86112(5) 0.01262(10) Uani d 1
N N9 0.86200(5) 0.20437(5) 0.84779(5) 0.01280(10) Uani d 1
N N10 0.77639(4) 0.25054(5) 0.84548(5) 0.01187(9) Uani d 1
N N11 0.70763(5) 0.18431(5) 0.84484(5) 0.01359(10) Uani d 1
N N12 0.36319(5) 0.13767(6) 0.83579(6) 0.01928(12) Uani d 1
C C12 1.08846(5) 0.32082(6) 0.84914(6) 0.01436(11) Uani d 1
H H12 1.1547 0.3174 0.8459 0.017 Uiso calc 1
C C13 1.03999(6) 0.40748(6) 0.86051(6) 0.01455(12) Uani d 1
H H13 1.0660 0.4762 0.8669 0.017 Uiso calc 1
C C14 0.93575(5) 0.27292(5) 0.85061(5) 0.01114(10) Uani d 1
C C15 1.04585(5) 0.12916(6) 0.83482(6) 0.01494(12) Uani d 1
H H15A 1.0610 0.0946 0.9003 0.022 Uiso calc 1
H H15B 1.1061 0.1231 0.8169 0.022 Uiso calc 1
H H15C 0.9854 0.0964 0.7817 0.022 Uiso calc 1
C C16 0.87328(6) 0.45063(6) 0.87669(7) 0.01784(13) Uani d 1
H H00A 0.8088 0.4537 0.8149 0.027 Uiso calc 1
H H00B 0.9052 0.5195 0.8912 0.027 Uiso calc 1
H H00C 0.8576 0.4277 0.9343 0.027 Uiso calc 1
C C17 0.61624(5) 0.23313(5) 0.84061(5) 0.01230(11) Uani d 1
C C18 0.59905(6) 0.34078(6) 0.83778(6) 0.01640(12) Uani d 1
H H18 0.6516 0.3870 0.8374 0.020 Uiso calc 1
C C19 0.50599(6) 0.37999(6) 0.83552(7) 0.01905(14) Uani d 1
H H19 0.4958 0.4528 0.8338 0.023 Uiso calc 1
C C20 0.42745(6) 0.31436(6) 0.83575(6) 0.01717(13) Uani d 1
H H20 0.3641 0.3410 0.8352 0.021 Uiso calc 1
C C21 0.44519(5) 0.20858(6) 0.83684(6) 0.01418(11) Uani d 1
C C22 0.53703(5) 0.16660(6) 0.83938(6) 0.01394(11) Uani d 1
H H22 0.5461 0.0936 0.8403 0.017 Uiso calc 1

loop_
_atom_site_aniso_label
_atom_site_aniso_U_11
_atom_site_aniso_U_22
_atom_site_aniso_U_33
_atom_site_aniso_U_12
_atom_site_aniso_U_13
_atom_site_aniso_U_23
O1 0.0170(3) 0.0305(3) 0.0415(4) 0.0060(2) 0.0181(3) 0.0032(3)
O2 0.0208(3) 0.0227(3) 0.0491(4) -0.0023(2) 0.0200(3) 0.0063(3)
N1 0.0111(2) 0.0138(2) 0.0193(3) 0.00077(18) 0.0074(2) -0.0021(2)
N2 0.0114(2) 0.0121(2) 0.0160(2) -0.00117(18) 0.00653(19) -0.00044(19)
N3 0.0110(2) 0.0111(2) 0.0178(3) 0.00034(17) 0.00737(19) -0.00037(19)
N4 0.0106(2) 0.0111(2) 0.0141(2) 0.00008(17) 0.00600(18) -0.00066(18)
N5 0.0115(2) 0.0108(2) 0.0184(3) 0.00012(17) 0.0082(2) 0.00033(19)
N6 0.0117(2) 0.0232(3) 0.0219(3) 0.0010(2) 0.0081(2) 0.0025(2)
C1 0.0117(3) 0.0181(3) 0.0177(3) -0.0026(2) 0.0071(2) -0.0003(2)
C2 0.0112(3) 0.0201(3) 0.0183(3) -0.0011(2) 0.0074(2) -0.0017(2)
C3 0.0104(2) 0.0118(2) 0.0129(3) -0.00022(19) 0.0053(2) -0.0012(2)
C4 0.0168(3) 0.0109(3) 0.0226(3) -0.0004(2) 0.0091(3) -0.0003(2)
C5 0.0183(3) 0.0141(3) 0.0405(5) 0.0018(2) 0.0129(3) -0.0054(3)
C6 0.0114(2) 0.0105(2) 0.0133(3) 0.00012(19) 0.0059(2) -0.0003(2)
C7 0.0151(3) 0.0110(2) 0.0198(3) -0.0003(2) 0.0096(2) -0.0001(2)
C8 0.0169(3) 0.0111(3) 0.0206(3) 0.0013(2) 0.0085(2) -0.0004(2)
C9 0.0134(3) 0.0147(3) 0.0181(3) 0.0027(2) 0.0062(2) -0.0014(2)
C10 0.0104(2) 0.0160(3) 0.0156(3) 0.0001(2) 0.0061(2) -0.0002(2)
C11 0.0114(2) 0.0127(3) 0.0154(3) -0.0003(2) 0.0063(2) 0.0004(2)
O3 0.0258(3) 0.0183(3) 0.0696(6) -0.0036(2) 0.0271(4) 0.0009(3)
O4 0.0134(2) 0.0315(3) 0.0412(4) 0.0020(2) 0.0153(3) 0.0029(3)
N7 0.0102(2) 0.0114(2) 0.0153(2) -0.00043(17) 0.00589(18) -0.00002(18)
N8 0.0132(2) 0.0096(2) 0.0164(2) -0.00070(18) 0.00730(19) 0.00062(18)
N9 0.0106(2) 0.0106(2) 0.0190(3) -0.00018(17) 0.00774(19) 0.00041(19)
N10 0.0105(2) 0.0119(2) 0.0140(2) 0.00009(17) 0.00575(18) 0.00015(18)
N11 0.0114(2) 0.0120(2) 0.0194(3) 0.00001(18) 0.0083(2) 0.00108(19)
N12 0.0125(2) 0.0210(3) 0.0260(3) -0.0008(2) 0.0093(2) 0.0023(2)
C12 0.0117(3) 0.0150(3) 0.0172(3) -0.0023(2) 0.0067(2) 0.0013(2)
C13 0.0139(3) 0.0131(3) 0.0172(3) -0.0029(2) 0.0068(2) 0.0010(2)
C14 0.0105(2) 0.0104(2) 0.0130(3) -0.00021(19) 0.0052(2) 0.00045(19)
C15 0.0134(3) 0.0124(3) 0.0200(3) 0.0021(2) 0.0077(2) 0.0006(2)
C16 0.0198(3) 0.0102(3) 0.0278(4) 0.0011(2) 0.0140(3) -0.0004(2)
C17 0.0108(2) 0.0124(3) 0.0145(3) 0.00085(19) 0.0058(2) 0.0005(2)
C18 0.0150(3) 0.0124(3) 0.0237(3) 0.0004(2) 0.0098(3) 0.0003(2)
C19 0.0167(3) 0.0134(3) 0.0289(4) 0.0030(2) 0.0111(3) 0.0004(3)
C20 0.0131(3) 0.0173(3) 0.0222(3) 0.0029(2) 0.0082(2) 0.0001(2)
C21 0.0105(2) 0.0157(3) 0.0172(3) -0.0002(2) 0.0064(2) 0.0004(2)
C22 0.0115(2) 0.0131(3) 0.0184(3) 0.0006(2) 0.0071(2) 0.0010(2)

loop_
_atom_type_symbol
_atom_type_description
_atom_type_scat_dispersion_real
_atom_type_scat_dispersion_imag
_atom_type_scat_source
C C 0.0033 0.0016 'International Tables Vol C Tables 4.2.6.8 and 6.1.1.4'
H H 0.0000 0.0000 'International Tables Vol C Tables 4.2.6.8 and 6.1.1.4'
N N 0.0061 0.0033 'International Tables Vol C Tables 4.2.6.8 and 6.1.1.4'
O O 0.0106 0.0060 'International Tables Vol C Tables 4.2.6.8 and 6.1.1.4'

loop_
_geom_angle_atom_site_label_1
_geom_angle_atom_site_label_2
_geom_angle_atom_site_label_3
_geom_angle
_geom_angle_publ_flag
C3 N1 C2 109.75(6) ?
C3 N1 C5 124.35(6) ?
C2 N1 C5 125.89(6) ?
C3 N2 C1 108.62(6) ?
C3 N2 C4 128.12(6) ?
C1 N2 C4 123.19(6) ?
N4 N3 C3 112.23(6) y
N5 N4 N3 111.84(6) y
N4 N5 C6 111.86(6) y
O1 N6 O2 123.36(7) ?
O1 N6 C10 118.10(7) ?
O2 N6 C10 118.54(7) ?
C2 C1 N2 107.86(6) ?
C2 C1 H1 126.1 ?
N2 C1 H1 126.1 ?
C1 C2 N1 106.98(6) ?
C1 C2 H2 126.5 ?
N1 C2 H2 126.5 ?
N1 C3 N3 119.86(6) ?
N1 C3 N2 106.78(6) ?
N3 C3 N2 133.35(6) ?
N2 C4 H4A 109.5 ?
N2 C4 H4B 109.5 ?
H4A C4 H4B 109.5 ?
N2 C4 H4C 109.5 ?
H4A C4 H4C 109.5 ?
H4B C4 H4C 109.5 ?
N1 C5 H5A 109.5 ?
N1 C5 H5B 109.5 ?
H5A C5 H5B 109.5 ?
N1 C5 H5C 109.5 ?
H5A C5 H5C 109.5 ?
H5B C5 H5C 109.5 ?
C11 C6 C7 118.69(6) ?
C11 C6 N5 115.99(6) ?
C7 C6 N5 125.31(6) ?
C8 C7 C6 120.95(6) ?
C8 C7 H7 119.5 ?
C6 C7 H7 119.5 ?
C7 C8 C9 120.58(7) ?
C7 C8 H8 119.7 ?
C9 C8 H8 119.7 ?
C10 C9 C8 117.72(6) ?
C10 C9 H9 121.1 ?
C8 C9 H9 121.1 ?
C11 C10 C9 123.03(6) ?
C11 C10 N6 118.49(6) ?
C9 C10 N6 118.48(6) ?
C10 C11 C6 119.00(6) ?
C10 C11 H11 120.5 ?
C6 C11 H11 120.5 ?
C14 N7 C12 109.60(6) ?
C14 N7 C15 123.86(6) ?
C12 N7 C15 126.49(6) ?
C14 N8 C13 108.90(6) ?
C14 N8 C16 128.14(6) ?
C13 N8 C16 122.88(6) ?
N10 N9 C14 112.44(6) y
N11 N10 N9 111.74(6) y
N10 N11 C17 111.77(6) y
O3 N12 O4 123.10(7) ?
O3 N12 C21 118.31(6) ?
O4 N12 C21 118.59(7) ?
C13 C12 N7 107.23(6) ?
C13 C12 H12 126.4 ?
N7 C12 H12 126.4 ?
C12 C13 N8 107.52(6) ?
C12 C13 H13 126.2 ?
N8 C13 H13 126.2 ?
N9 C14 N7 119.42(6) ?
N9 C14 N8 133.82(6) ?
N7 C14 N8 106.75(6) ?
N7 C15 H15A 109.5 ?
N7 C15 H15B 109.5 ?
H15A C15 H15B 109.5 ?
N7 C15 H15C 109.5 ?
H15A C15 H15C 109.5 ?
H15B C15 H15C 109.5 ?
N8 C16 H00A 109.5 ?
N8 C16 H00B 109.5 ?
H00A C16 H00B 109.5 ?
N8 C16 H00C 109.5 ?
H00A C16 H00C 109.5 ?
H00B C16 H00C 109.5 ?
C22 C17 C18 118.63(6) ?
C22 C17 N11 115.56(6) ?
C18 C17 N11 125.81(6) ?
C19 C18 C17 120.58(7) ?
C19 C18 H18 119.7 ?
C17 C18 H18 119.7 ?
C18 C19 C20 121.12(7) ?
C18 C19 H19 119.4 ?
C20 C19 H19 119.4 ?
C21 C20 C19 117.42(7) ?
C21 C20 H20 121.3 ?
C19 C20 H20 121.3 ?
C22 C21 C20 123.12(7) ?
C22 C21 N12 118.34(6) ?
C20 C21 N12 118.55(6) ?
C21 C22 C17 119.12(6) ?
C21 C22 H22 120.4 ?
C17 C22 H22 120.4 ?

loop_
_geom_bond_atom_site_label_1
_geom_bond_atom_site_label_2
_geom_bond_distance
_geom_bond_publ_flag
O1 N6 1.2288(9) ?
O2 N6 1.2313(10) ?
N1 C3 1.3534(9) ?
N1 C2 1.3841(9) ?
N1 C5 1.4489(10) ?
N2 C3 1.3603(9) ?
N2 C1 1.3914(9) ?
N2 C4 1.4578(9) ?
N3 C3 1.3532(9) y
N3 N4 1.3318(8) y
N4 N5 1.2856(8) y
N5 C6 1.4132(9) ?
N6 C10 1.4699(9) ?
C1 C2 1.3473(11) ?
C1 H1 0.9500 ?
C2 H2 0.9500 ?
C4 H4A 0.9800 ?
C4 H4B 0.9800 ?
C4 H4C 0.9800 ?
C5 H5A 0.9800 ?
C5 H5B 0.9800 ?
C5 H5C 0.9800 ?
C6 C11 1.3987(9) ?
C6 C7 1.4078(10) ?
C7 C8 1.3916(10) ?
C7 H7 0.9500 ?
C8 C9 1.3934(10) ?
C8 H8 0.9500 ?
C9 C10 1.3893(10) ?
C9 H9 0.9500 ?
C10 C11 1.3884(10) ?
C11 H11 0.9500 ?
O3 N12 1.2278(10) ?
O4 N12 1.2287(9) ?
N7 C14 1.3578(9) ?
N7 C12 1.3827(9) ?
N7 C15 1.4549(9) ?
N8 C14 1.3597(9) ?
N8 C13 1.3918(9) ?
N8 C16 1.4598(9) ?
N9 C14 1.3501(9) y
N9 N10 1.3299(8) y
N10 N11 1.2866(8) y
N11 C17 1.4087(9) ?
N12 C21 1.4659(10) ?
C12 C13 1.3525(10) ?
C12 H12 0.9500 ?
C13 H13 0.9500 ?
C15 H15A 0.9800 ?
C15 H15B 0.9800 ?
C15 H15C 0.9800 ?
C16 H00A 0.9800 ?
C16 H00B 0.9800 ?
C16 H00C 0.9800 ?
C17 C22 1.3994(10) ?
C17 C18 1.4081(10) ?
C18 C19 1.3893(10) ?
C18 H18 0.9500 ?
C19 C20 1.3913(11) ?
C19 H19 0.9500 ?
C20 C21 1.3868(11) ?
C20 H20 0.9500 ?
C21 C22 1.3855(10) ?
C22 H22 0.9500 ?

loop_
_geom_hbond_atom_site_label_D
_geom_hbond_atom_site_label_H
_geom_hbond_atom_site_label_A
_geom_hbond_site_symmetry_A
_geom_hbond_distance_DH
_geom_hbond_distance_HA
_geom_hbond_distance_DA
_geom_hbond_angle_DHA
_geom_hbond_publ_flag
C1 H1 O3 3_656 0.95 2.55 3.3223(11) 139 y
C16 H00B N5 3_766 0.98 2.50 3.4757(11) 172 y
C16 H00C N3 1_556 0.98 2.61 3.5557(11) 163 y
C8 H8 N9 3_756 0.95 2.44 3.3882(10) 178 y
C13 H13 N3 3_766 0.95 2.60 3.5441(10) 174 y
C15 H15B O4 1_655 0.98 2.48 3.3692(11) 151 y
C4 H4C Cg3 4_554 0.98 2.96 3.8391(9) 150 y
C15 H15A Cg2 1_556 0.98 2.80 3.5398(9) 132 y
